data_2006529
loop_
_publ_author_name
'Velikova, Velichka'
'Kossev, Krasimir'
'Angelova, Olyana'

_publ_section_title
;
 1:1 Molecular Complex of 2-Amino-5-nitropyridine and
 3-Nitro-2-pyridone
;
_journal_issue 9
_journal_name_full 'Acta Crystallographica Section C'
_journal_page_first 1270
_journal_page_last 1273
_journal_paper_doi 10.1107/S0108270197005799
_journal_volume 53
_journal_year 1997
_chemical_formula_structural '((N H2) C5 N H3 (N O2)) ((N O2) C5 N H4 O)'
_chemical_formula_sum 'C10 H9 N5 O5'
_chemical_formula_weight 279.21
_chemical_name_systematic '2-amino-5-nitro-pyridine : 3-nitro-2-pyridone (1 : 1)'
_space_group_IT_number 14
_symmetry_cell_setting monoclinic
_symmetry_space_group_name_Hall '-P 2yn'
_symmetry_space_group_name_H-M 'P 1 21/n 1'
_cell_angle_alpha 90
_cell_angle_beta 97.76(3)
_cell_angle_gamma 90
_cell_formula_units_Z 4
_cell_length_a 7.643(3)
_cell_length_b 6.509(2)
_cell_length_c 24.1400(10)
_cell_measurement_reflns_used 18
_cell_measurement_temperature 292
_cell_measurement_theta_max 21.83
_cell_measurement_theta_min 20.09
_cell_volume 1189.9(6)
_computing_data_collection 'CAD4 Manual (Enraf-Nonius, 1988)'
_computing_data_reduction 'DATARED (Vassilev, 1997; unpublished)'
_computing_molecular_graphics 'ORTEPII (Johnson, 1976)'
_computing_publication_material 'KAPPA (Mac\'i\<cek, 1992; Unpublished)'
_computing_structure_refinement 'SHELXL93 (Sheldrick, 1993)'
_computing_structure_solution 'SHELXS86 (Sheldrick, 1985)'
_diffrn_ambient_temperature 292
_diffrn_measurement_device 'Enraf-Nonius CAD-4 diffractometer'
_diffrn_measurement_method '\w/2\q scans'
_diffrn_radiation_monochromator 'graphite (perpendicular mode)'
_diffrn_radiation_source '2kW fine focus Philips tube'
_diffrn_radiation_type 'Mo K\a'
_diffrn_radiation_wavelength 0.71073
_diffrn_reflns_av_R_equivalents 0.0532
_diffrn_reflns_av_sigmaI/netI 0.0499
_diffrn_reflns_limit_h_max 9
_diffrn_reflns_limit_h_min 0
_diffrn_reflns_limit_k_max 8
_diffrn_reflns_limit_k_min -8
_diffrn_reflns_limit_l_max 29
_diffrn_reflns_limit_l_min -29
_diffrn_reflns_number 4853
_diffrn_reflns_reduction_process
;
   F^2^ = (Int-2*(BgL+BgR))*ATN/(NPI*LP)
   \s(F^2^) = (Int-2*(BgL+BgR))^1/2^*ATN/(NPI*LP),
   where Int = Total count for the reflection,
         BgL = Left background count,
         BgR = Right background count,
         ATN = Attenuator factor (1.0 if unused),
         NPI = Ratio of the fastest possible scan rate to scan rate for
   the measurement,
         LP  = Lorentz-polarization correction.
   LP = 0.5*(cos^2^2\q~m~+cos^2^2\q~c~)/(1+cos^2^2\q~m~)+
        0.5*(1+cos2\q~m~+cos^2^2\q~c~)/[(1+cos2\q~m~)*sin(2\q~c~)],
   where \q~m~ = theta angle for the monochromator crystal (12.2 deg for Mo),
         \q~c~ = theta angle for sample crystal.
;
_diffrn_reflns_theta_max 25.91
_diffrn_reflns_theta_min 1.70
_diffrn_standards_decay_% 1.5
_diffrn_standards_interval_time 120
_diffrn_standards_number 3
_exptl_absorpt_coefficient_mu 0.128
_exptl_absorpt_correction_type none
_exptl_crystal_colour brown
_exptl_crystal_density_diffrn 1.558
_exptl_crystal_density_method 'not measured'
_exptl_crystal_description prismatic
_exptl_crystal_F_000 576
_exptl_crystal_size_max 0.26
_exptl_crystal_size_mid 0.23
_exptl_crystal_size_min 0.16
_refine_diff_density_max 0.192
_refine_diff_density_min -0.153
_refine_ls_extinction_coef 0.0021(18)
_refine_ls_extinction_method 'SHELXL93 (Sheldrick, 1993)'
_refine_ls_goodness_of_fit_all 1.023
_refine_ls_goodness_of_fit_ref 1.132
_refine_ls_hydrogen_treatment refxyz
_refine_ls_matrix_type full
_refine_ls_number_parameters 209
_refine_ls_number_reflns 2275
_refine_ls_number_restraints 0
_refine_ls_restrained_S_all 1.048
_refine_ls_restrained_S_obs 1.132
_refine_ls_R_factor_all 0.0973
_refine_ls_R_factor_gt 0.0424
_refine_ls_shift/esd_mean 0.000
_refine_ls_shift/su_max -0.001
_refine_ls_structure_factor_coef Fsqd
_refine_ls_weighting_details 'w = 1/[\s^2^(Fo^2^)+(0.0521P)^2^+0.2770P] where P=(Fo^2^+2Fc^2^)/3'
_refine_ls_weighting_scheme sigma
_refine_ls_wR_factor_all 0.1380
_refine_ls_wR_factor_ref 0.1043
_reflns_number_gt 1212
_reflns_number_total 2279
_reflns_observed_criterion >2\s(I)
_cod_data_source_file na1296.cif
_cod_data_source_block LRSA0235
_cod_depositor_comments
;
The following automatic conversions were performed:

'_chemical_melting_point' value 'not determined' was changed to '?' -
the value is undefined or not given.

Automatic conversion script
Id: cif_fix_values 1715 2011-07-08 13:25:40Z adriana 
;
_cod_original_cell_volume 1190.0(10)
_cod_original_sg_symbol_H-M 'P 21/n'
_cod_original_formula_sum 'C5 H5 N3 O2, C5 H4 N2 O3'
_cod_database_code 2006529

loop_
_symmetry_equiv_pos_as_xyz
'x, y, z'
'-x+1/2, y+1/2, -z+1/2'
'-x, -y, -z'
'x-1/2, -y-1/2, z-1/2'

loop_
_atom_site_aniso_label
_atom_site_aniso_U_11
_atom_site_aniso_U_22
_atom_site_aniso_U_33
_atom_site_aniso_U_12
_atom_site_aniso_U_13
_atom_site_aniso_U_23
O1A .0929(14) .117(2) .0562(11) -.0051(13) -.0099(9) -.0160(11)
O2A .121(2) .106(2) .0699(13) -.023(2) -.0078(11) .0068(12)
N1A .0730(14) .083(2) .0440(10) .0056(13) .0003(9) -.0063(12)
N2A .0675(14) .094(2) .0545(13) .0075(14) -.0013(10) -.0078(13)
N3A .101(2) .094(2) .0487(13) -.002(2) -.0004(12) -.0021(13)
C2A .067(2) .081(2) .0506(14) .012(2) .0027(12) -.0108(14)
C3A .085(2) .085(2) .0479(14) .009(2) .0032(13) .0063(14)
C4A .072(2) .100(2) .0399(13) .016(2) -.0044(12) -.0077(15)
C5A .0616(15) .080(2) .0451(13) .0105(14) .0003(10) -.0076(13)
C6A .075(2) .081(2) .0456(14) .011(2) .0024(12) .0011(13)
O1B .188(2) .123(2) .0521(11) -.010(2) .0083(13) -.0262(12)
O2B .129(2) .114(2) .0734(14) -.032(2) .0052(13) -.0178(13)
O3B .0959(14) .0942(14) .0481(10) -.0028(12) .0030(9) -.0005(10)
N1B .0663(13) .099(2) .0449(11) .0029(14) -.0010(10) -.0076(13)
N2B .099(2) .085(2) .0463(13) .014(2) -.0024(11) -.0114(12)
C2B .059(2) .083(2) .0501(14) .0090(15) .0029(11) -.0122(14)
C3B .0633(15) .083(2) .0447(13) .0142(15) -.0007(11) -.0086(14)
C4B .074(2) .097(2) .0455(13) .011(2) -.0039(13) -.002(2)
C5B .085(2) .098(3) .066(2) -.002(2) .0024(15) .016(2)
C6B .070(2) .092(2) .071(2) -.004(2) -.0043(14) -.004(2)

loop_
_atom_site_label
_atom_site_fract_x
_atom_site_fract_y
_atom_site_fract_z
_atom_site_U_iso_or_equiv
_atom_site_thermal_displace_type
_atom_site_calc_flag
_atom_site_refinement_flags
_atom_site_occupancy
_atom_site_disorder_group
_atom_site_type_symbol
O1A -.1055(3) -.4083(3) .34701(7) .0904(7) Uani d . 1 . O
O2A -.0603(3) -.5098(4) .43220(9) .1008(7) Uani d . 1 . O
N1A .2331(3) -.0080(4) .48228(8) .0673(6) Uani d . 1 . N
N2A -.0386(3) -.3844(4) .39591(9) .0729(7) Uani d . 1 . N
N3A .3562(4) .2960(5) .46065(10) .0822(8) Uani d . 1 . N
C2A .2592(3) .1344(5) .44317(10) .0668(7) Uani d . 1 . C
C3A .1866(4) .1093(5) .38682(10) .0729(8) Uani d . 1 . C
C4A .0904(4) -.0583(5) .37110(11) .0714(8) Uani d . 1 . C
C5A .0633(3) -.2029(4) .41112(9) .0627(7) Uani d . 1 . C
C6A .1371(4) -.1713(5) .46555(10) .0676(7) Uani d . 1 . C
O1B .4030(4) -.4245(4) .25090(8) .1217(9) Uani d . 1 . O
O2B .2964(3) -.4730(4) .32670(9) .1064(8) Uani d . 1 . O
O3B .5178(3) -.3331(3) .41753(7) .0800(6) Uani d . 1 . O
N1B .6338(3) -.0240(4) .39989(9) .0707(7) Uani d . 1 . N
N2B .3918(4) -.3798(4) .29906(9) .0781(7) Uani d . 1 . N
C2B .5440(3) -.2005(5) .38294(10) .0647(7) Uani d . 1 . C
C3B .4930(3) -.2045(4) .32334(10) .0643(7) Uani d . 1 . C
C4B .5358(4) -.0536(5) .28895(11) .0734(8) Uani d . 1 . C
C5B .6253(4) .1166(6) .31081(12) .0837(10) Uani d . 1 . C
C6B .6735(4) .1288(6) .36660(13) .0789(9) Uani d . 1 . C
H3A .206(3) .206(3) .3629(9) .050 Uiso d . 1 . H
H4A .042(3) -.078(3) .3375(9) .050 Uiso d . 1 . H
H6A .123(3) -.265(3) .4914(9) .050 Uiso d . 1 . H
HN32 .380(3) .384(4) .4372(9) .050 Uiso d . 1 . H
HN31 .390(3) .312(4) .4928(10) .050 Uiso d . 1 . H
H4B .510(3) -.074(3) .2544(9) .050 Uiso d . 1 . H
H5B .658(3) .210(4) .2928(10) .050 Uiso d . 1 . H
H6B .732(3) .233(3) .3836(9) .050 Uiso d . 1 . H
HN1B .666(3) -.021(3) .4335(10) .050 Uiso d . 1 . H

loop_
_atom_type_symbol
_atom_type_description
_atom_type_scat_dispersion_real
_atom_type_scat_dispersion_imag
_atom_type_scat_source
C C 0.0033 0.0016 'International Tables Vol C Tables 4.2.6.8 and 6.1.1.4'
H H 0.0000 0.0000 'International Tables Vol C Tables 4.2.6.8 and 6.1.1.4'
O O 0.0106 0.0060 'International Tables Vol C Tables 4.2.6.8 and 6.1.1.4'
N N 0.0061 0.0033 'International Tables Vol C Tables 4.2.6.8 and 6.1.1.4'

loop_
_geom_angle_atom_site_label_1
_geom_angle_atom_site_label_2
_geom_angle_atom_site_label_3
_geom_angle
_geom_angle_publ_flag
C6A N1A C2A 117.6(2) no
O2A N2A O1A 121.5(3) no
O2A N2A C5A 119.1(2) no
O1A N2A C5A 119.3(3) no
C2A N3A HN32 119.2(16) no
C2A N3A HN31 120.8(18) no
HN32 N3A HN31 120.(3) no
N3A C2A N1A 116.7(2) no
N3A C2A C3A 122.1(3) no
N1A C2A C3A 121.1(3) no
C4A C3A C2A 119.8(3) no
C4A C3A H3A 122.1(15) no
C2A C3A H3A 118.0(15) no
C3A C4A C5A 118.9(3) no
C3A C4A H4A 122.8(15) no
C5A C4A H4A 118.3(15) no
C6A C5A C4A 119.0(3) no
C6A C5A N2A 120.4(3) no
C4A C5A N2A 120.5(2) no
N1A C6A C5A 123.5(3) no
N1A C6A H6A 116.7(15) no
C5A C6A H6A 119.8(15) no
C6B N1B C2B 126.0(2) no
C6B N1B HN1B 121.3(16) no
C2B N1B HN1B 112.6(16) no
O1B N2B O2B 122.2(3) no
O1B N2B C3B 118.1(3) no
O2B N2B C3B 119.7(2) no
O3B C2B N1B 120.2(2) no
O3B C2B C3B 128.1(3) no
N1B C2B C3B 111.7(3) no
C4B C3B C2B 123.0(3) no
C4B C3B N2B 118.7(2) no
C2B C3B N2B 118.3(3) no
C3B C4B C5B 120.0(3) no
C3B C4B H4B 116.7(16) no
C5B C4B H4B 123.2(16) no
C6B C5B C4B 119.1(3) no
C6B C5B H5B 115.5(18) no
C4B C5B H5B 125.2(18) no
N1B C6B C5B 120.1(3) no
N1B C6B H6B 115.6(15) no
C5B C6B H6B 124.2(15) no

loop_
_geom_bond_atom_site_label_1
_geom_bond_atom_site_label_2
_geom_bond_site_symmetry_2
_geom_bond_distance
_geom_bond_publ_flag
O1A N2A . 1.231(3) yes
O2A N2A . 1.225(3) yes
N1A C6A . 1.324(3) no
N1A C2A . 1.357(3) no
N2A C5A . 1.436(3) yes
N3A C2A . 1.322(4) yes
N3A HN32 . .84(2) no
N3A HN31 . .79(2) no
C2A C3A . 1.408(4) no
C3A C4A . 1.341(4) no
C3A H3A . .88(2) no
C4A C5A . 1.384(4) no
C4A H4A . .86(2) no
C5A C6A . 1.373(3) no
C6A H6A . .89(2) no
O1B N2B . 1.212(3) yes
O2B N2B . 1.215(3) yes
O3B C2B . 1.236(3) yes
N1B C6B . 1.339(4) yes
N1B C2B . 1.372(4) yes
N1B HN1B . .82(2) no
N2B C3B . 1.457(4) yes
C2B C3B . 1.439(3) yes
C3B C4B . 1.354(4) yes
C4B C5B . 1.371(4) yes
C4B H4B . .84(2) no
C5B C6B . 1.350(4) yes
C5B H5B . .81(2) no
C6B H6B . .88(2) no

loop_
_geom_hbond_atom_site_label_D
_geom_hbond_atom_site_label_H
_geom_hbond_atom_site_label_A
_geom_hbond_site_symmetry_A
_geom_hbond_distance_DH
_geom_hbond_distance_HA
_geom_hbond_distance_DA
_geom_hbond_angle_DHA
N3A HN31 O3B 3_656 0.79(2) 2.19(2) 2.978(3) 176(2)
N3A HN32 O3B 1_565 0.84(2) 2.21(2) 2.964(4) 150(2)
C3A H3A O2B 1_565 0.88(2) 2.40(2) 3.245(4) 161(2)
C4A H4A O1B 2_555 0.86(2) 2.44(2) 3.078(3) 132(2)
C6A H6A O2A 3_546 0.89(2) 2.46(2) 3.337(4) 173(2)
N1B HN1B N1A 3_656 0.82(2) 2.08(2) 2.896(3) 174(2)
C6B H6B O2A 1_665 0.88(2) 2.49(2) 3.363(4) 171(2)

loop_
_geom_torsion_atom_site_label_1
_geom_torsion_atom_site_label_2
_geom_torsion_atom_site_label_3
_geom_torsion_atom_site_label_4
_geom_torsion
_geom_torsion_publ_flag
C6A N1A C2A N3A -179.7(2) no
C6A N1A C2A C3A 0.0(4) no
N3A C2A C3A C4A 179.4(3) no
N1A C2A C3A C4A -0.3(4) no
C2A C3A C4A C5A 0.6(4) no
C3A C4A C5A C6A -0.6(4) no
C3A C4A C5A N2A -179.9(2) no
O2A N2A C5A C6A 0.6(4) no
O1A N2A C5A C6A 179.0(2) no
O2A N2A C5A C4A 179.9(2) no
O1A N2A C5A C4A -1.7(4) no
C2A N1A C6A C5A -0.1(4) no
C4A C5A C6A N1A 0.4(4) no
N2A C5A C6A N1A 179.7(2) no
C6B N1B C2B O3B 178.6(3) no
C6B N1B C2B C3B -0.6(4) no
O3B C2B C3B C4B -176.9(3) no
N1B C2B C3B C4B 2.2(3) no
O3B C2B C3B N2B 2.6(4) no
N1B C2B C3B N2B -178.3(2) no
O1B N2B C3B C4B 26.1(4) no
O2B N2B C3B C4B -152.1(3) no
O1B N2B C3B C2B -153.5(3) no
O2B N2B C3B C2B 28.4(4) no
C2B C3B C4B C5B -2.8(4) no
N2B C3B C4B C5B 177.7(3) no
C3B C4B C5B C6B 1.6(5) no
C2B N1B C6B C5B -0.5(4) no
C4B C5B C6B N1B 0.0(5) no

loop_
_cod_related_entry_id
_cod_related_entry_database
_cod_related_entry_code
1 ChemSpider 21137524
